data_7015331
loop_
_publ_author_name
'Wu, Chung-Yeh'
'Lin, Ying-Chih'
'Chou, Pi-Tai'
'Wang, Yu'
'Liu, Yi-Hung'

_publ_section_title
;
 One-pot synthesis of substituted benzene via intermolecular [2+2+2]
 cycloaddition catalyzed by air-stable Ru(II)-complex.
;
_journal_issue 14
_journal_name_full 'Dalton transactions (Cambridge, England : 2003)'
_journal_page_first 3748
_journal_page_last 3753
_journal_paper_doi 10.1039/c0dt01502d
_journal_volume 40
_journal_year 2011
_chemical_formula_sum 'C34 H26 O8'
_chemical_formula_weight 562.55
_chemical_name_systematic
;
?
;
_space_group_IT_number 14
_symmetry_cell_setting monoclinic
_symmetry_space_group_name_Hall '-P 2yn'
_symmetry_space_group_name_H-M 'P 1 21/n 1'
_atom_sites_solution_hydrogens geom
_atom_sites_solution_primary direct
_atom_sites_solution_secondary difmap
_audit_creation_method SHELXL-97
_cell_angle_alpha 90.00
_cell_angle_beta 97.873(4)
_cell_angle_gamma 90.00
_cell_formula_units_Z 4
_cell_length_a 11.9034(6)
_cell_length_b 11.1168(5)
_cell_length_c 21.4260(9)
_cell_measurement_reflns_used 1809
_cell_measurement_temperature 150(2)
_cell_measurement_theta_max 70.7174
_cell_measurement_theta_min 3.7445
_cell_volume 2808.5(2)
_computing_cell_refinement
;
CrysAlis RED, Oxford Diffraction Ltd.,
Version 1.171.32.29 (release 10-06-2008 CrysAlis171 .NET)
(compiled Jun 10 2008,16:49:55)
Empirical absorption correction using spherical harmonics,
implemented in SCALE3 ABSPACK scaling algorithm.
;
_computing_data_collection
;
CrysAlis RED, Oxford Diffraction Ltd.,
Version 1.171.32.29 (release 10-06-2008 CrysAlis171 .NET)
(compiled Jun 10 2008,16:49:55)
Empirical absorption correction using spherical harmonics,
implemented in SCALE3 ABSPACK scaling algorithm.
;
_computing_data_reduction
;
CrysAlis RED, Oxford Diffraction Ltd.,
Version 1.171.32.29 (release 10-06-2008 CrysAlis171 .NET)
(compiled Jun 10 2008,16:49:55)
Empirical absorption correction using spherical harmonics,
implemented in SCALE3 ABSPACK scaling algorithm.
;
_computing_molecular_graphics SHELXTL
_computing_publication_material SHELXTL
_computing_structure_refinement 'SHELXL-97 (Sheldrick, 1997)'
_computing_structure_solution 'SHELXS-97 (Sheldrick, 1990)'
_diffrn_ambient_temperature 150(2)
_diffrn_measured_fraction_theta_full 0.982
_diffrn_measured_fraction_theta_max 0.982
_diffrn_measurement_device_type 'Oxford Diffraction Gemini A'
_diffrn_measurement_method CCD
_diffrn_radiation_monochromator graphite
_diffrn_radiation_source 'fine-focus sealed tube'
_diffrn_radiation_type CuK\a
_diffrn_radiation_wavelength 1.54178
_diffrn_reflns_av_R_equivalents 0.0578
_diffrn_reflns_av_sigmaI/netI 0.0631
_diffrn_reflns_limit_h_max 14
_diffrn_reflns_limit_h_min -13
_diffrn_reflns_limit_k_max 13
_diffrn_reflns_limit_k_min -10
_diffrn_reflns_limit_l_max 19
_diffrn_reflns_limit_l_min -25
_diffrn_reflns_number 12030
_diffrn_reflns_theta_full 67.99
_diffrn_reflns_theta_max 67.99
_diffrn_reflns_theta_min 4.03
_exptl_absorpt_coefficient_mu 0.784
_exptl_absorpt_correction_T_max 1.00000
_exptl_absorpt_correction_T_min 0.66136
_exptl_absorpt_correction_type multi-scan
_exptl_absorpt_process_details
;
CrysAlis RED, Oxford Diffraction Ltd.,
Version 1.171.32.29 (release 10-06-2008 CrysAlis171 .NET)
(compiled Jun 10 2008,16:49:55)
Empirical absorption correction using spherical harmonics,
implemented in SCALE3 ABSPACK scaling algorithm.
;
_exptl_crystal_density_diffrn 1.330
_exptl_crystal_density_method 'not measured'
_exptl_crystal_F_000 1176
_exptl_crystal_size_max 0.25
_exptl_crystal_size_mid 0.20
_exptl_crystal_size_min 0.10
_refine_diff_density_max 1.020
_refine_diff_density_min -0.430
_refine_diff_density_rms 0.087
_refine_ls_extinction_coef 0.0027(7)
_refine_ls_extinction_expression Fc^*^=kFc[1+0.001xFc^2^\l^3^/sin(2\q)]^-1/4^
_refine_ls_extinction_method SHELXL
_refine_ls_goodness_of_fit_ref 1.779
_refine_ls_hydrogen_treatment constr
_refine_ls_matrix_type full
_refine_ls_number_parameters 380
_refine_ls_number_reflns 5030
_refine_ls_number_restraints 54
_refine_ls_restrained_S_all 1.818
_refine_ls_R_factor_all 0.2295
_refine_ls_R_factor_gt 0.1341
_refine_ls_shift/su_max 0.002
_refine_ls_shift/su_mean 0.000
_refine_ls_structure_factor_coef Fsqd
_refine_ls_weighting_details 'calc w=1/[\s^2^(Fo^2^)+(0.1000P)^2^+0.0000P] where P=(Fo^2^+2Fc^2^)/3'
_refine_ls_weighting_scheme calc
_refine_ls_wR_factor_gt 0.3213
_refine_ls_wR_factor_ref 0.3622
_reflns_number_gt 2234
_reflns_number_total 5030
_reflns_threshold_expression >2sigma(I)
_cod_data_source_file c0dt01502d.txt
_cod_data_source_block ic13526
_cod_depositor_comments
;
The following automatic conversions were performed:
'_symmetry_cell_setting' value 'Monoclinic' changed to 'monoclinic'
according to '/home/saulius/struct/CIF-dictionaries/cif_core.dic'
dictionary named 'cif_core.dic' version 2.4.1 from 2010-06-29.

Automatic conversion script
Id: cif_fix_enum 1555 2011-01-17 13:19:09Z saulius 
;
_cod_original_sg_symbol_H-M P2(1)/n
_cod_database_code 7015331

loop_
_symmetry_equiv_pos_as_xyz
'x, y, z'
'-x+1/2, y+1/2, -z+1/2'
'-x, -y, -z'
'x-1/2, -y-1/2, z-1/2'

loop_
_atom_site_label
_atom_site_type_symbol
_atom_site_fract_x
_atom_site_fract_y
_atom_site_fract_z
_atom_site_U_iso_or_equiv
_atom_site_adp_type
_atom_site_occupancy
_atom_site_symmetry_multiplicity
_atom_site_calc_flag
_atom_site_refinement_flags
_atom_site_disorder_assembly
_atom_site_disorder_group
O1 O 0.1471(5) 0.7774(5) 0.2385(2) 0.0916(18) Uani 1 1 d . . .
O2 O 0.1852(5) 0.9691(5) 0.2176(2) 0.0866(16) Uani 1 1 d . . .
O3 O 0.0220(5) 1.1931(6) 0.2477(3) 0.110(2) Uani 1 1 d . . .
O4 O 0.0438(5) 1.0346(6) 0.3096(3) 0.114(2) Uani 1 1 d U . .
O5 O -0.2240(5) 1.1584(6) 0.2606(3) 0.1009(19) Uani 1 1 d . . .
O6 O -0.2605(6) 1.2202(5) 0.1621(3) 0.105(2) Uani 1 1 d . . .
O7 O -0.3576(6) 1.0302(6) 0.0479(3) 0.123(3) Uani 1 1 d . . .
O8 O -0.4080(8) 0.9986(7) 0.1452(4) 0.142(3) Uani 1 1 d . . .
C1 C -0.0142(9) 0.7074(10) 0.1216(4) 0.100(3) Uani 1 1 d U . .
C2 C 0.0661(9) 0.7179(11) 0.0876(4) 0.108(3) Uani 1 1 d U . .
C3 C 0.1238(8) 0.8118(8) 0.0672(4) 0.085(2) Uani 1 1 d U . .
H3A H 0.1036 0.8882 0.0821 0.102 Uiso 1 1 calc R . .
C4 C 0.2060(10) 0.8147(12) 0.0290(5) 0.122(3) Uani 1 1 d U . .
H4A H 0.2410 0.8865 0.0173 0.147 Uiso 1 1 calc R . .
C5 C 0.2328(14) 0.7016(11) 0.0090(7) 0.167(6) Uani 1 1 d . . .
H5A H 0.2907 0.6974 -0.0173 0.200 Uiso 1 1 calc R . .
C6 C 0.1858(11) 0.5962(10) 0.0230(5) 0.116(4) Uani 1 1 d . . .
H6A H 0.2093 0.5243 0.0046 0.139 Uiso 1 1 calc R . .
C7 C 0.1038(12) 0.5898(10) 0.0634(6) 0.114(4) Uani 1 1 d . . .
C8 C 0.0562(9) 0.4830(14) 0.0803(4) 0.116(4) Uani 1 1 d . . .
H8A H 0.0796 0.4084 0.0648 0.139 Uiso 1 1 calc R . .
C9 C -0.0270(9) 0.4869(10) 0.1208(5) 0.122(3) Uani 1 1 d U . .
H9A H -0.0601 0.4152 0.1341 0.146 Uiso 1 1 calc R . .
C10 C -0.0606(8) 0.6030(7) 0.1414(4) 0.087(2) Uani 1 1 d U . .
H10A H -0.1159 0.6077 0.1693 0.104 Uiso 1 1 calc R . .
C11 C -0.2484(8) 0.7845(7) 0.0677(3) 0.080(2) Uani 1 1 d . . .
C12 C -0.2328(7) 0.7858(6) 0.0052(3) 0.069(2) Uani 1 1 d . . .
C13 C -0.1382(7) 0.8584(6) -0.0188(3) 0.071(2) Uani 1 1 d . . .
H13A H -0.0860 0.9047 0.0090 0.085 Uiso 1 1 calc R . .
C14 C -0.1326(7) 0.8535(7) -0.0824(3) 0.076(2) Uani 1 1 d . . .
H14A H -0.0728 0.8957 -0.0979 0.092 Uiso 1 1 calc R . .
C15 C -0.2073(9) 0.7916(8) -0.1246(4) 0.094(3) Uani 1 1 d . . .
H15A H -0.2008 0.7940 -0.1683 0.113 Uiso 1 1 calc R . .
C16 C -0.2870(8) 0.7299(8) -0.1045(4) 0.083(2) Uani 1 1 d . . .
H16A H -0.3364 0.6848 -0.1344 0.099 Uiso 1 1 calc R . .
C17 C -0.3051(6) 0.7254(6) -0.0406(3) 0.0635(19) Uani 1 1 d . . .
C18 C -0.3969(8) 0.6537(7) -0.0208(4) 0.092(3) Uani 1 1 d . . .
H18A H -0.4479 0.6102 -0.0505 0.110 Uiso 1 1 calc R . .
C19 C -0.4069(7) 0.6516(7) 0.0440(4) 0.078(2) Uani 1 1 d . . .
H19A H -0.4646 0.6060 0.0595 0.093 Uiso 1 1 calc R . .
C20 C -0.3295(8) 0.7185(7) 0.0845(4) 0.080(2) Uani 1 1 d . . .
H20A H -0.3364 0.7158 0.1281 0.096 Uiso 1 1 calc R . .
C21 C -0.1722(7) 0.8642(7) 0.1153(3) 0.090(3) Uani 1 1 d . . .
C22 C -0.2201(7) 0.9681(7) 0.1343(3) 0.082(2) Uani 1 1 d . . .
C23 C -0.1611(7) 1.0409(6) 0.1808(3) 0.070(2) Uani 1 1 d . . .
C24 C -0.0515(6) 1.0093(6) 0.2078(3) 0.0661(19) Uani 1 1 d . . .
C25 C 0.0007(7) 0.9057(6) 0.1879(3) 0.070(2) Uani 1 1 d . . .
C26 C -0.0610(8) 0.8308(7) 0.1421(3) 0.088(3) Uani 1 1 d . . .
C27 C 0.1183(7) 0.8734(8) 0.2174(3) 0.075(2) Uani 1 1 d . . .
C28 C 0.2968(8) 0.9569(10) 0.2546(5) 0.126(4) Uani 1 1 d . . .
H28A H 0.3398 1.0314 0.2519 0.189 Uiso 1 1 calc R . .
H28B H 0.3375 0.8899 0.2381 0.189 Uiso 1 1 calc R . .
H28C H 0.2881 0.9410 0.2987 0.189 Uiso 1 1 calc R . .
C29 C 0.0071(9) 1.0855(11) 0.2574(5) 0.111(3) Uani 1 1 d U . .
C30 C 0.1255(11) 1.1334(13) 0.3451(5) 0.173(5) Uani 1 1 d U . .
H30A H 0.1591 1.1023 0.3862 0.260 Uiso 1 1 calc R . .
H30B H 0.0819 1.2063 0.3510 0.260 Uiso 1 1 calc R . .
H30C H 0.1858 1.1526 0.3198 0.260 Uiso 1 1 calc R . .
C31 C -0.2164(7) 1.1455(7) 0.2058(4) 0.075(2) Uani 1 1 d . . .
C32 C -0.3264(12) 1.3196(10) 0.1831(5) 0.164(5) Uani 1 1 d . . .
H32A H -0.3553 1.3699 0.1468 0.245 Uiso 1 1 calc R . .
H32B H -0.2778 1.3681 0.2141 0.245 Uiso 1 1 calc R . .
H32C H -0.3902 1.2875 0.2024 0.245 Uiso 1 1 calc R . .
C33 C -0.3409(9) 1.0047(7) 0.1032(5) 0.095(3) Uani 1 1 d . . .
C34 C -0.5264(10) 1.0303(15) 0.1084(8) 0.216(8) Uani 1 1 d . . .
H34A H -0.5835 1.0283 0.1373 0.324 Uiso 1 1 calc R . .
H34B H -0.5463 0.9716 0.0746 0.324 Uiso 1 1 calc R . .
H34C H -0.5239 1.1110 0.0902 0.324 Uiso 1 1 calc R . .

loop_
_atom_site_aniso_label
_atom_site_aniso_U_11
_atom_site_aniso_U_22
_atom_site_aniso_U_33
_atom_site_aniso_U_23
_atom_site_aniso_U_13
_atom_site_aniso_U_12
O1 0.098(4) 0.082(4) 0.081(3) 0.010(3) -0.036(3) 0.002(3)
O2 0.079(4) 0.091(4) 0.085(3) 0.019(3) -0.006(3) 0.010(3)
O3 0.098(5) 0.088(4) 0.141(5) -0.046(4) 0.008(4) -0.015(4)
O4 0.112(4) 0.139(5) 0.080(3) -0.044(3) -0.021(3) -0.001(4)
O5 0.111(5) 0.117(5) 0.075(4) -0.026(3) 0.017(3) 0.010(4)
O6 0.144(6) 0.080(4) 0.091(4) -0.011(3) 0.020(4) 0.040(4)
O7 0.135(6) 0.103(4) 0.114(5) -0.020(4) -0.045(4) 0.045(4)
O8 0.134(7) 0.129(6) 0.164(7) 0.006(5) 0.022(6) 0.041(6)
C1 0.091(6) 0.124(6) 0.072(4) 0.013(5) -0.031(4) -0.004(5)
C2 0.089(6) 0.147(7) 0.079(5) 0.022(5) -0.018(4) 0.000(5)
C3 0.088(6) 0.098(5) 0.066(4) 0.012(4) -0.001(4) 0.011(5)
C4 0.120(7) 0.139(6) 0.103(6) 0.013(5) 0.002(5) 0.004(6)
C5 0.204(14) 0.091(8) 0.188(13) 0.015(9) -0.036(11) 0.016(9)
C6 0.137(10) 0.088(7) 0.119(8) -0.012(6) 0.006(7) 0.046(7)
C7 0.126(10) 0.100(8) 0.099(7) -0.027(6) -0.046(7) 0.066(8)
C8 0.093(8) 0.186(12) 0.066(5) -0.005(7) 0.004(5) 0.051(9)
C9 0.119(6) 0.118(6) 0.112(5) 0.005(5) -0.043(5) 0.011(5)
C10 0.091(5) 0.076(4) 0.083(4) -0.007(4) -0.026(4) 0.019(4)
C11 0.098(7) 0.072(5) 0.068(5) -0.002(4) -0.001(4) 0.024(5)
C12 0.095(6) 0.052(4) 0.053(4) -0.002(3) -0.014(4) 0.026(4)
C13 0.084(6) 0.055(4) 0.067(4) -0.002(3) -0.011(4) 0.014(4)
C14 0.111(7) 0.070(4) 0.050(4) 0.002(3) 0.018(4) 0.017(5)
C15 0.125(8) 0.083(6) 0.070(5) 0.002(4) -0.004(5) -0.001(6)
C16 0.096(7) 0.082(6) 0.067(5) 0.004(4) 0.004(4) 0.030(5)
C17 0.072(5) 0.058(4) 0.056(4) -0.001(3) -0.011(3) 0.009(4)
C18 0.093(7) 0.067(5) 0.107(7) -0.020(5) -0.014(5) 0.019(5)
C19 0.080(6) 0.068(5) 0.086(5) 0.010(4) 0.014(4) 0.000(4)
C20 0.094(6) 0.073(5) 0.069(5) -0.001(4) 0.002(4) 0.008(5)
C21 0.100(7) 0.084(5) 0.074(5) -0.017(4) -0.026(4) 0.030(5)
C22 0.091(6) 0.070(5) 0.075(5) -0.020(4) -0.016(4) 0.019(5)
C23 0.090(6) 0.066(4) 0.051(4) -0.006(3) 0.000(4) 0.010(4)
C24 0.089(6) 0.066(4) 0.042(3) 0.002(3) 0.005(3) -0.006(4)
C25 0.084(5) 0.071(4) 0.048(3) -0.006(3) -0.012(3) 0.017(4)
C26 0.110(7) 0.085(5) 0.064(4) -0.013(4) -0.013(4) 0.043(5)
C27 0.086(6) 0.086(6) 0.050(4) -0.008(4) -0.003(4) 0.008(5)
C28 0.084(7) 0.129(8) 0.157(9) 0.043(7) -0.017(6) -0.014(6)
C29 0.101(6) 0.128(7) 0.098(6) -0.045(6) -0.009(5) -0.002(6)
C30 0.172(9) 0.233(11) 0.107(7) -0.050(7) -0.005(7) -0.047(9)
C31 0.076(6) 0.078(5) 0.072(5) -0.014(4) 0.014(4) 0.003(4)
C32 0.223(14) 0.120(8) 0.143(9) -0.052(7) 0.009(9) 0.095(9)
C33 0.105(8) 0.060(5) 0.110(7) -0.022(5) -0.027(6) 0.025(5)
C34 0.098(9) 0.248(17) 0.287(18) 0.097(15) -0.026(10) 0.072(11)

loop_
_atom_type_symbol
_atom_type_description
_atom_type_scat_dispersion_real
_atom_type_scat_dispersion_imag
_atom_type_scat_source
C C 0.0181 0.0091 'International Tables Vol C Tables 4.2.6.8 and 6.1.1.4'
H H 0.0000 0.0000 'International Tables Vol C Tables 4.2.6.8 and 6.1.1.4'
O O 0.0492 0.0322 'International Tables Vol C Tables 4.2.6.8 and 6.1.1.4'

loop_
_geom_angle_atom_site_label_1
_geom_angle_atom_site_label_2
_geom_angle_atom_site_label_3
_geom_angle
_geom_angle_site_symmetry_1
_geom_angle_site_symmetry_3
_geom_angle_publ_flag
C27 O2 C28 115.4(6) . . ?
C29 O4 C30 103.0(9) . . ?
C31 O6 C32 116.2(7) . . ?
C33 O8 C34 103.9(9) . . ?
C2 C1 C10 127.8(12) . . ?
C2 C1 C26 113.6(10) . . ?
C10 C1 C26 118.6(10) . . ?
C1 C2 C3 134.7(12) . . ?
C1 C2 C7 111.5(12) . . ?
C3 C2 C7 113.9(11) . . ?
C2 C3 C4 130.6(11) . . ?
C3 C4 C5 112.4(13) . . ?
C6 C5 C4 127.0(16) . . ?
C5 C6 C7 122.0(12) . . ?
C8 C7 C6 123.6(10) . . ?
C8 C7 C2 122.3(14) . . ?
C6 C7 C2 114.0(12) . . ?
C7 C8 C9 119.0(14) . . ?
C8 C9 C10 117.8(11) . . ?
C1 C10 C9 121.4(10) . . ?
C20 C11 C12 118.6(8) . . ?
C20 C11 C21 122.0(8) . . ?
C12 C11 C21 119.4(9) . . ?
C11 C12 C17 122.0(8) . . ?
C11 C12 C13 122.3(7) . . ?
C17 C12 C13 115.6(6) . . ?
C14 C13 C12 116.7(7) . . ?
C15 C14 C13 124.2(9) . . ?
C16 C15 C14 119.2(9) . . ?
C15 C16 C17 123.8(9) . . ?
C12 C17 C16 120.4(8) . . ?
C12 C17 C18 118.4(7) . . ?
C16 C17 C18 121.2(7) . . ?
C19 C18 C17 117.5(7) . . ?
C20 C19 C18 117.9(8) . . ?
C11 C20 C19 125.5(8) . . ?
C22 C21 C26 120.1(7) . . ?
C22 C21 C11 116.6(7) . . ?
C26 C21 C11 123.2(7) . . ?
C21 C22 C23 120.7(7) . . ?
C21 C22 C33 119.4(6) . . ?
C23 C22 C33 120.0(7) . . ?
C22 C23 C24 120.0(7) . . ?
C22 C23 C31 120.7(7) . . ?
C24 C23 C31 119.1(6) . . ?
C23 C24 C25 120.5(6) . . ?
C23 C24 C29 118.7(7) . . ?
C25 C24 C29 120.7(7) . . ?
C24 C25 C26 119.0(7) . . ?
C24 C25 C27 119.7(6) . . ?
C26 C25 C27 121.2(7) . . ?
C25 C26 C21 119.6(7) . . ?
C25 C26 C1 122.7(7) . . ?
C21 C26 C1 117.6(7) . . ?
O1 C27 O2 125.0(7) . . ?
O1 C27 C25 125.4(8) . . ?
O2 C27 C25 109.6(7) . . ?
O3 C29 O4 122.6(9) . . ?
O3 C29 C24 120.5(9) . . ?
O4 C29 C24 116.9(10) . . ?
O5 C31 O6 123.3(7) . . ?
O5 C31 C23 123.3(8) . . ?
O6 C31 C23 113.4(6) . . ?
O7 C33 O8 131.6(10) . . ?
O7 C33 C22 120.1(11) . . ?
O8 C33 C22 108.3(9) . . ?

loop_
_geom_bond_atom_site_label_1
_geom_bond_atom_site_label_2
_geom_bond_distance
_geom_bond_site_symmetry_2
_geom_bond_publ_flag
O1 C27 1.192(8) . ?
O2 C27 1.329(9) . ?
O2 C28 1.457(9) . ?
O3 C29 1.231(12) . ?
O4 C29 1.276(12) . ?
O4 C30 1.590(12) . ?
O5 C31 1.198(8) . ?
O6 C31 1.307(9) . ?
O6 C32 1.461(10) . ?
O7 C33 1.208(11) . ?
O8 C33 1.284(12) . ?
O8 C34 1.558(12) . ?
C1 C2 1.284(13) . ?
C1 C10 1.378(12) . ?
C1 C26 1.567(13) . ?
C2 C3 1.354(13) . ?
C2 C7 1.601(14) . ?
C3 C4 1.360(13) . ?
C4 C5 1.379(16) . ?
C5 C6 1.349(16) . ?
C6 C7 1.392(16) . ?
C7 C8 1.385(15) . ?
C8 C9 1.403(13) . ?
C9 C10 1.438(13) . ?
C11 C20 1.302(11) . ?
C11 C12 1.377(10) . ?
C11 C21 1.547(11) . ?
C12 C17 1.387(9) . ?
C12 C13 1.531(10) . ?
C13 C14 1.375(9) . ?
C14 C15 1.365(11) . ?
C15 C16 1.292(11) . ?
C16 C17 1.416(10) . ?
C17 C18 1.461(11) . ?
C18 C19 1.411(11) . ?
C19 C20 1.392(10) . ?
C21 C22 1.374(10) . ?
C21 C26 1.419(10) . ?
C22 C23 1.397(9) . ?
C22 C33 1.554(11) . ?
C23 C24 1.397(10) . ?
C23 C31 1.472(10) . ?
C24 C25 1.403(9) . ?
C24 C29 1.460(11) . ?
C25 C26 1.413(10) . ?
C25 C27 1.498(10) . ?

loop_
_cod_related_entry_id
_cod_related_entry_database
_cod_related_entry_code
1 ChemSpider 30652809
